data_7200047
loop_
_publ_author_name
'Kendrick, John'
'Gourlay, Matthew D.'
'Neumann, Marcus A.'
'Leusen, Frank J. J.'

_publ_section_title
;
 Predicting spontaneous racemate resolution using recent developments in
 crystal structure prediction
;
_journal_issue 11
_journal_name_full CrystEngComm
_journal_page_first 2391
_journal_page_last 2399
_journal_paper_doi 10.1039/b909038j
_journal_volume 11
_journal_year 2009
_space_group_IT_number 4
_symmetry_cell_setting monoclinic
_symmetry_Int_Tables_number 4
_symmetry_space_group_name_Hall 'P 2yb'
_symmetry_space_group_name_H-M 'P 1 21 1'
_cell_angle_alpha 90.000000
_cell_angle_beta 85.236117
_cell_angle_gamma 90.000000
_cell_length_a 4.515652
_cell_length_b 7.138071
_cell_length_c 7.938973
_cell_volume 255.013
_cod_data_source_file 4HMO_enantiopure.cif
_cod_data_source_block 4HMO_E_5
_cod_original_sg_symbol_H-M 'P 2_1'
_cod_struct_determination_method theoretical
_cod_database_code 7200047

loop_
_symmetry_equiv_pos_site_id
_symmetry_equiv_pos_as_xyz
1 x,y,z
2 -x,y+1/2,-z

loop_
_atom_site_label
_atom_site_type_symbol
_atom_site_fract_x
_atom_site_fract_y
_atom_site_fract_z
C16 C 0.345109 1.927368 0.283467
C17 C 0.435664 2.127057 0.226571
O18 O 0.362333 2.139084 0.051403
C19 C 0.184144 1.992693 0.018953
N20 N 0.151096 1.875958 0.152509
O21 O 0.069799 1.982104 -0.118012
C22 C 0.185966 1.922382 0.460117
O23 O 0.373222 2.014436 0.570104
H24 H 0.539106 1.833944 0.279187
H25 H 0.274992 2.007425 0.685970
H26 H 0.673152 2.154621 0.228580
H27 H 0.070171 1.742804 0.140444
H28 H -0.031961 1.992440 0.459447
H29 H 0.310165 2.236031 0.298714
H30 H 0.145579 1.775492 0.497986
